data_7223002
loop_
_publ_author_name
'Yu, Tanlai'
'Fu, Yangbo'
'Wang, Yilin'
'Hao, Pengfei'
'Shen, Junju'
'Fu, Yunlong'

_publ_section_title
;
 Hierarchical symmetry transfer and flexible charge matching in five
 [M(phen)3]2+directed iodoargentates with 1 to 3D frameworks
;
_journal_issue 45
_journal_name_full CrystEngComm
_journal_page_first 8752
_journal_paper_doi 10.1039/C5CE01692D
_journal_volume 17
_journal_year 2015
_chemical_formula_moiety 'Ag14 I17, 2(C36 H24 Cd N6), 15(H2O)'
_chemical_formula_sum 'C72 H78 Ag14 Cd2 I17 N12 O15'
_chemical_formula_weight 5243.74
_chemical_name_systematic
;
 ?
;
_space_group_crystal_system cubic
_space_group_IT_number 199
_space_group_name_Hall 'I 2b 2c 3'
_space_group_name_H-M_alt 'I 21 3'
_symmetry_space_group_name_Hall 'I 2b 2c 3'
_symmetry_space_group_name_H-M 'I 21 3'
_atom_sites_solution_hydrogens geom
_audit_creation_method SHELXL-2014
_audit_update_record
;
2015-10-04 deposited with the CCDC.
2015-10-21 downloaded from the CCDC.
;
_cell_angle_alpha 90
_cell_angle_beta 90
_cell_angle_gamma 90
_cell_formula_units_Z 4
_cell_length_a 22.9931(2)
_cell_length_b 22.9931(2)
_cell_length_c 22.9931(2)
_cell_measurement_reflns_used 1605
_cell_measurement_temperature 293(2)
_cell_measurement_theta_max 23.4540
_cell_measurement_theta_min 3.3000
_cell_volume 12156.05(18)
_computing_cell_refinement
;
CrysAlisPro, Agilent Technologies,
Version 1.171.36.28 (release 01-02-2013 CrysAlis171 .NET)
(compiled Feb  1 2013,16:14:44)
;
_computing_data_collection
;
CrysAlisPro, Agilent Technologies,
Version 1.171.36.28 (release 01-02-2013 CrysAlis171 .NET)
(compiled Feb  1 2013,16:14:44)
;
_computing_data_reduction
;
CrysAlisPro, Agilent Technologies,
Version 1.171.36.28 (release 01-02-2013 CrysAlis171 .NET)
(compiled Feb  1 2013,16:14:44)
;
_computing_structure_refinement 'SHELXL-2014 (Sheldrick, 2014)'
_computing_structure_solution 'SHELXL-2014 (Sheldrick, 2014)'
_diffrn_ambient_temperature 293(2)
_diffrn_detector_area_resol_mean 16.0710
_diffrn_measured_fraction_theta_full 0.998
_diffrn_measured_fraction_theta_max 0.998
_diffrn_measurement_device_type 'Xcalibur, Eos, Gemini'
_diffrn_measurement_method '\w scans'
_diffrn_radiation_type MoK\a
_diffrn_radiation_wavelength 0.71073
_diffrn_reflns_av_R_equivalents 0.0264
_diffrn_reflns_av_unetI/netI 0.0487
_diffrn_reflns_laue_measured_fraction_full 0.998
_diffrn_reflns_laue_measured_fraction_max 0.998
_diffrn_reflns_limit_h_max 16
_diffrn_reflns_limit_h_min -18
_diffrn_reflns_limit_k_max 13
_diffrn_reflns_limit_k_min -28
_diffrn_reflns_limit_l_max 26
_diffrn_reflns_limit_l_min -12
_diffrn_reflns_number 5893
_diffrn_reflns_point_group_measured_fraction_full 0.848
_diffrn_reflns_point_group_measured_fraction_max 0.851
_diffrn_reflns_theta_full 25.242
_diffrn_reflns_theta_max 25.991
_diffrn_reflns_theta_min 2.801
_diffrn_source 'Enhance (Mo) X-ray Source'
_exptl_absorpt_coefficient_mu 6.910
_exptl_absorpt_correction_T_max 1.00000
_exptl_absorpt_correction_T_min 0.91759
_exptl_absorpt_correction_type multi-scan
_exptl_absorpt_process_details
;
CrysAlisPro, Agilent Technologies,
Version 1.171.36.28 (release 01-02-2013 CrysAlis171 .NET)
(compiled Feb  1 2013,16:14:44)
Empirical absorption correction using spherical harmonics,
 implemented in SCALE3 ABSPACK scaling algorithm.
;
_exptl_crystal_colour yellow
_exptl_crystal_density_diffrn 2.865
_exptl_crystal_density_method 'not measured'
_exptl_crystal_description block
_exptl_crystal_F_000 9476
_exptl_crystal_size_max 0.300
_exptl_crystal_size_mid 0.280
_exptl_crystal_size_min 0.200
_refine_diff_density_max 3.292
_refine_diff_density_min -4.318
_refine_diff_density_rms 0.371
_refine_ls_abs_structure_details
;
 Flack x determined using 709 quotients [(I+)-(I-)]/[(I+)+(I-)]
 (Parsons, Flack and Wagner, Acta Cryst. B69 (2013) 249-259).
;
_refine_ls_abs_structure_Flack 0.04(4)
_refine_ls_extinction_method none
_refine_ls_goodness_of_fit_ref 1.077
_refine_ls_hydrogen_treatment constr
_refine_ls_matrix_type full
_refine_ls_number_parameters 187
_refine_ls_number_reflns 3402
_refine_ls_number_restraints 167
_refine_ls_restrained_S_all 1.121
_refine_ls_R_factor_all 0.1121
_refine_ls_R_factor_gt 0.0820
_refine_ls_shift/su_max 0.001
_refine_ls_shift/su_mean 0.000
_refine_ls_structure_factor_coef Fsqd
_refine_ls_weighting_details 'w=1/[\s^2^(Fo^2^)+(0.1750P)^2^+50.8762P] where P=(Fo^2^+2Fc^2^)/3'
_refine_ls_weighting_scheme calc
_refine_ls_wR_factor_gt 0.2293
_refine_ls_wR_factor_ref 0.2676
_reflns_Friedel_coverage 0.582
_reflns_friedel_fraction_full 0.672
_reflns_friedel_fraction_max 0.680
_reflns_number_gt 2439
_reflns_number_total 3402
_reflns_threshold_expression 'I > 2\s(I)'
_cod_data_source_file c5ce01692d2.cif
_cod_data_source_block yu
_cod_depositor_comments 'Adding full bibliography for 7222998--7223004.cif.'
_cod_original_cell_volume 12156.1(3)
_cod_database_code 7223002
_shelx_space_group_comment
;
The symmetry employed for this shelxl refinement is uniquely defined
by the following loop, which should always be used as a source of
symmetry information in preference to the above space-group names.
They are only intended as comments.
;
_shelx_estimated_absorpt_t_min 0.231
_shelx_estimated_absorpt_t_max 0.339
_shelxl_version_number 2014-3

loop_
_space_group_symop_operation_xyz
'x, y, z'
'-x+1/2, -y, z+1/2'
'-x, y+1/2, -z+1/2'
'x+1/2, -y+1/2, -z'
'z, x, y'
'z+1/2, -x+1/2, -y'
'-z+1/2, -x, y+1/2'
'-z, x+1/2, -y+1/2'
'y, z, x'
'-y, z+1/2, -x+1/2'
'y+1/2, -z+1/2, -x'
'-y+1/2, -z, x+1/2'
'x+1/2, y+1/2, z+1/2'
'-x+1, -y+1/2, z+1'
'-x+1/2, y+1, -z+1'
'x+1, -y+1, -z+1/2'
'z+1/2, x+1/2, y+1/2'
'z+1, -x+1, -y+1/2'
'-z+1, -x+1/2, y+1'
'-z+1/2, x+1, -y+1'
'y+1/2, z+1/2, x+1/2'
'-y+1/2, z+1, -x+1'
'y+1, -z+1, -x+1/2'
'-y+1, -z+1/2, x+1'

loop_
_atom_site_label
_atom_site_type_symbol
_atom_site_fract_x
_atom_site_fract_y
_atom_site_fract_z
_atom_site_U_iso_or_equiv
_atom_site_adp_type
_atom_site_occupancy
_atom_site_site_symmetry_order
_atom_site_calc_flag
_atom_site_refinement_flags_posn
_atom_site_refinement_flags_adp
_atom_site_refinement_flags_occupancy
I1 I 1.0000 0.2500 0.05393(5) 0.0581(3) Uani 1 2 d S TU P
I4 I 0.92969(3) 0.42969(3) 0.07031(3) 0.0503(3) Uani 1 3 d S TU P
I3 I 0.80715(4) 0.26358(3) 0.07360(4) 0.0629(2) Uani 1 1 d . U .
I2 I 0.89633(4) 0.11487(4) 0.17215(6) 0.0819(3) Uani 1 1 d . U .
Cd1 Cd 0.93175(3) -0.06825(3) 0.93175(3) 0.0451(3) Uani 1 3 d S T P
Ag2 Ag 0.90855(8) 0.23138(8) 0.13877(8) 0.1171(6) Uani 1 1 d . U .
Ag1 Ag 0.85523(8) 0.35523(8) 0.14477(8) 0.1212(8) Uani 1 3 d S TU P
Ag3 Ag 1.00686(9) 0.15021(11) 0.13950(11) 0.0771(7) Uani 0.5 1 d . U P
Ag3' Ag 1.01828(13) 0.10251(15) 0.17614(13) 0.1082(10) Uani 0.5 1 d . U P
N1 N 0.9213(4) 0.0337(4) 0.9354(4) 0.046(2) Uani 1 1 d . U .
C11 C 0.8195(4) 0.0154(5) 0.9267(6) 0.063(3) Uani 1 1 d D U .
N2 N 0.8312(4) -0.0481(4) 0.9215(5) 0.063(2) Uani 1 1 d D U .
C4 C 0.8574(4) 0.1168(6) 0.9348(7) 0.074(3) Uani 1 1 d D U .
C1 C 0.9640(6) 0.0701(5) 0.9402(5) 0.056(3) Uani 1 1 d . U .
H1 H 1.0012 0.0550 0.9444 0.068 Uiso 1 1 calc R U .
C2 C 0.9576(6) 0.1350(6) 0.9395(6) 0.077(3) Uani 1 1 d . U .
H2 H 0.9884 0.1612 0.9377 0.092 Uiso 1 1 calc R U .
C6 C 0.7549(5) 0.0952(5) 0.9224(7) 0.083(3) Uani 1 1 d D U .
H6 H 0.7180 0.1085 0.9121 0.100 Uiso 1 1 calc R U .
C3 C 0.8983(8) 0.1506(7) 0.9418(7) 0.083(3) Uani 1 1 d . U .
H3 H 0.8894 0.1894 0.9492 0.099 Uiso 1 1 calc R U .
C10 C 0.7904(3) -0.0844(5) 0.9215(7) 0.085(3) Uani 1 1 d D U .
H10 H 0.7974 -0.1242 0.9230 0.102 Uiso 1 1 calc R U .
C12 C 0.8653(5) 0.0522(5) 0.9336(5) 0.051(2) Uani 1 1 d . U .
C7 C 0.7675(3) 0.0364(4) 0.9237(9) 0.097(3) Uani 1 1 d D U .
C5 C 0.7990(3) 0.1337(5) 0.9367(8) 0.102(3) Uani 1 1 d D U .
H5 H 0.7895 0.1715 0.9478 0.122 Uiso 1 1 calc R U .
C9 C 0.7328(4) -0.0619(3) 0.9190(9) 0.111(3) Uani 1 1 d D U .
H9 H 0.7024 -0.0882 0.9153 0.134 Uiso 1 1 calc R U .
C8 C 0.7188(4) -0.0016(4) 0.9220(8) 0.100(3) Uani 1 1 d D U .
H8 H 0.6807 0.0119 0.9227 0.120 Uiso 1 1 calc R U .

loop_
_atom_site_aniso_label
_atom_site_aniso_U_11
_atom_site_aniso_U_22
_atom_site_aniso_U_33
_atom_site_aniso_U_23
_atom_site_aniso_U_13
_atom_site_aniso_U_12
I1 0.0611(6) 0.0599(6) 0.0534(5) 0.000 0.000 0.0084(5)
I4 0.0503(3) 0.0503(3) 0.0503(3) 0.0034(3) 0.0034(3) -0.0034(3)
I3 0.0566(4) 0.0530(4) 0.0792(5) 0.0069(4) -0.0088(4) -0.0108(3)
I2 0.0599(5) 0.0680(5) 0.1178(8) 0.0112(6) -0.0106(5) -0.0063(4)
Cd1 0.0451(3) 0.0451(3) 0.0451(3) 0.0034(3) 0.0034(3) 0.0034(3)
Ag2 0.1209(11) 0.1111(10) 0.1193(10) 0.0068(9) -0.0037(10) -0.0134(9)
Ag1 0.1212(8) 0.1212(8) 0.1212(8) 0.0031(9) 0.0031(9) -0.0031(9)
Ag3 0.0599(11) 0.0818(13) 0.0896(13) -0.0180(12) 0.0072(11) -0.0020(11)
Ag3' 0.0897(16) 0.131(2) 0.1041(17) -0.0339(16) 0.0098(15) -0.0182(16)
N1 0.047(4) 0.042(3) 0.049(4) 0.006(3) 0.005(3) 0.007(3)
C11 0.058(4) 0.067(5) 0.065(5) 0.002(4) -0.002(4) 0.014(4)
N2 0.057(4) 0.070(4) 0.063(4) 0.000(4) -0.009(4) -0.002(4)
C4 0.069(4) 0.075(5) 0.079(5) 0.007(4) -0.002(4) 0.013(4)
C1 0.066(5) 0.055(4) 0.048(4) 0.000(4) -0.005(4) 0.002(4)
C2 0.078(5) 0.075(5) 0.078(5) -0.006(4) -0.010(4) -0.001(4)
C6 0.081(5) 0.084(5) 0.084(5) 0.008(5) -0.012(5) 0.011(4)
C3 0.096(6) 0.066(5) 0.086(5) -0.004(4) 0.003(5) 0.004(4)
C10 0.080(4) 0.088(5) 0.087(5) 0.006(5) 0.012(5) -0.011(4)
C12 0.061(4) 0.051(4) 0.042(4) -0.004(4) -0.006(4) 0.010(4)
C7 0.094(6) 0.095(6) 0.102(6) -0.004(5) -0.001(5) 0.010(5)
C5 0.095(4) 0.098(6) 0.112(6) 0.003(5) 0.005(5) 0.028(4)
C9 0.103(4) 0.117(4) 0.113(6) -0.001(5) -0.007(5) 0.007(4)
C8 0.084(5) 0.107(4) 0.109(6) -0.005(5) -0.007(5) -0.005(4)

loop_
_atom_type_symbol
_atom_type_description
_atom_type_scat_dispersion_real
_atom_type_scat_dispersion_imag
_atom_type_scat_source
C C 0.0033 0.0016 'International Tables Vol C Tables 4.2.6.8 and 6.1.1.4'
H H 0.0000 0.0000 'International Tables Vol C Tables 4.2.6.8 and 6.1.1.4'
N N 0.0061 0.0033 'International Tables Vol C Tables 4.2.6.8 and 6.1.1.4'
Ag Ag -0.8971 1.1015 'International Tables Vol C Tables 4.2.6.8 and 6.1.1.4'
Cd Cd -0.8075 1.2024 'International Tables Vol C Tables 4.2.6.8 and 6.1.1.4'
I I -0.4742 1.8119 'International Tables Vol C Tables 4.2.6.8 and 6.1.1.4'
O O 0.0106 0.0060 'International Tables Vol C Tables 4.2.6.8 and 6.1.1.4'

loop_
_geom_angle_atom_site_label_1
_geom_angle_atom_site_label_2
_geom_angle_atom_site_label_3
_geom_angle
_geom_angle_site_symmetry_1
_geom_angle_site_symmetry_3
Ag2 I1 Ag2 95.46(8) . 14_654
Ag2 I1 Ag3' 72.52(7) . 24_553
Ag2 I1 Ag3' 131.74(7) 14_654 24_553
Ag2 I1 Ag3' 131.74(7) . 9_654
Ag2 I1 Ag3' 72.52(7) 14_654 9_654
Ag3' I1 Ag3' 148.49(12) 24_553 9_654
Ag2 I1 Ag3 68.71(6) . 14_654
Ag2 I1 Ag3 59.24(6) 14_654 14_654
Ag3' I1 Ag3 73.10(7) 24_553 14_654
Ag3' I1 Ag3 130.07(7) 9_654 14_654
Ag2 I1 Ag3 59.24(6) . .
Ag2 I1 Ag3 68.71(6) 14_654 .
Ag3' I1 Ag3 130.07(7) 24_553 .
Ag3' I1 Ag3 73.10(7) 9_654 .
Ag3 I1 Ag3 98.91(10) 14_654 .
Ag3' I4 Ag3' 104.63(8) 24_553 14_654
Ag3' I4 Ag3' 104.63(8) 24_553 19_564
Ag3' I4 Ag3' 104.63(8) 14_654 19_564
Ag3' I4 Ag3 28.88(8) 24_553 24_553
Ag3' I4 Ag3 125.00(9) 14_654 24_553
Ag3' I4 Ag3 79.24(8) 19_564 24_553
Ag3' I4 Ag3 125.00(9) 24_553 19_564
Ag3' I4 Ag3 79.24(8) 14_654 19_564
Ag3' I4 Ag3 28.88(8) 19_564 19_564
Ag3 I4 Ag3 104.99(6) 24_553 19_564
Ag3' I4 Ag3 79.24(8) 24_553 14_654
Ag3' I4 Ag3 28.88(8) 14_654 14_654
Ag3' I4 Ag3 125.00(9) 19_564 14_654
Ag3 I4 Ag3 104.99(6) 24_553 14_654
Ag3 I4 Ag3 104.99(6) 19_564 14_654
Ag3' I4 Ag1 66.04(7) 24_553 .
Ag3' I4 Ag1 66.04(7) 14_654 .
Ag3' I4 Ag1 66.04(7) 19_564 .
Ag3 I4 Ag1 66.35(5) 24_553 .
Ag3 I4 Ag1 66.35(5) 19_564 .
Ag3 I4 Ag1 66.35(5) 14_654 .
Ag3' I3 Ag2 76.25(8) 24_553 .
Ag3' I3 Ag2 97.34(8) 24_553 11_556
Ag2 I3 Ag2 128.34(7) . 11_556
Ag3' I3 Ag3 28.66(8) 24_553 24_553
Ag2 I3 Ag3 101.63(6) . 24_553
Ag2 I3 Ag3 71.18(6) 11_556 24_553
Ag3' I3 Ag1 67.20(9) 24_553 .
Ag2 I3 Ag1 65.25(4) . .
Ag2 I3 Ag1 65.21(4) 11_556 .
Ag3 I3 Ag1 66.84(7) 24_553 .
Ag3 I2 Ag2 63.47(7) . .
Ag3 I2 Ag3' 29.14(8) . .
Ag2 I2 Ag3' 90.32(8) . .
N1 Cd1 N1 94.0(3) 5_546 9_645
N1 Cd1 N1 94.0(3) 5_546 .
N1 Cd1 N1 94.0(3) 9_645 .
N1 Cd1 N2 98.8(3) 5_546 .
N1 Cd1 N2 162.3(3) 9_645 .
N1 Cd1 N2 73.1(3) . .
N1 Cd1 N2 73.1(3) 5_546 5_546
N1 Cd1 N2 98.8(3) 9_645 5_546
N1 Cd1 N2 162.3(3) . 5_546
N2 Cd1 N2 96.5(3) . 5_546
N1 Cd1 N2 162.3(3) 5_546 9_645
N1 Cd1 N2 73.1(3) 9_645 9_645
N1 Cd1 N2 98.8(3) . 9_645
N2 Cd1 N2 96.5(3) . 9_645
N2 Cd1 N2 96.5(3) 5_546 9_645
I2 Ag2 I3 107.97(7) . .
I2 Ag2 I3 112.36(7) . 8_645
I3 Ag2 I3 111.59(7) . 8_645
I2 Ag2 I1 113.48(7) . .
I3 Ag2 I1 101.53(6) . .
I3 Ag2 I1 109.44(6) 8_645 .
I2 Ag2 Ag3 57.78(6) . .
I3 Ag2 Ag3 142.57(9) . .
I3 Ag2 Ag3 105.76(8) 8_645 .
I1 Ag2 Ag3 62.53(6) . .
I2 Ag2 Ag1 145.67(9) . .
I3 Ag2 Ag1 57.68(4) . .
I3 Ag2 Ag1 57.65(4) 8_645 .
I1 Ag2 Ag1 100.42(8) . .
Ag3 Ag2 Ag1 152.69(9) . .
I2 Ag2 Ag3 146.64(8) . 14_654
I3 Ag2 Ag3 105.37(7) . 14_654
I3 Ag2 Ag3 54.50(5) 8_645 14_654
I1 Ag2 Ag3 57.44(5) . 14_654
Ag3 Ag2 Ag3 94.00(8) . 14_654
Ag1 Ag2 Ag3 58.85(7) . 14_654
I3 Ag1 I3 110.55(6) 11_556 8_645
I3 Ag1 I3 110.55(6) 11_556 .
I3 Ag1 I3 110.55(6) 8_645 .
I3 Ag1 I4 108.37(6) 11_556 .
I3 Ag1 I4 108.37(6) 8_645 .
I3 Ag1 I4 108.37(6) . .
I3 Ag1 Ag2 57.14(4) 11_556 8_645
I3 Ag1 Ag2 57.07(4) 8_645 8_645
I3 Ag1 Ag2 145.60(12) . 8_645
I4 Ag1 Ag2 106.03(7) . 8_645
I3 Ag1 Ag2 57.07(4) 11_556 11_556
I3 Ag1 Ag2 145.60(12) 8_645 11_556
I3 Ag1 Ag2 57.14(4) . 11_556
I4 Ag1 Ag2 106.03(7) . 11_556
Ag2 Ag1 Ag2 112.69(6) 8_645 11_556
I3 Ag1 Ag2 145.60(12) 11_556 .
I3 Ag1 Ag2 57.14(4) 8_645 .
I3 Ag1 Ag2 57.07(4) . .
I4 Ag1 Ag2 106.02(7) . .
Ag2 Ag1 Ag2 112.69(6) 8_645 .
Ag2 Ag1 Ag2 112.69(6) 11_556 .
I3 Ag1 Ag3' 55.10(6) 11_556 19_564
I3 Ag1 Ag3' 135.09(7) 8_645 19_564
I3 Ag1 Ag3' 114.29(7) . 19_564
I4 Ag1 Ag3' 54.62(7) . 19_564
Ag2 Ag1 Ag3' 85.90(7) 8_645 19_564
Ag2 Ag1 Ag3' 68.10(7) 11_556 19_564
Ag2 Ag1 Ag3' 157.51(11) . 19_564
I3 Ag1 Ag3' 114.28(7) 11_556 14_654
I3 Ag1 Ag3' 55.10(6) 8_645 14_654
I3 Ag1 Ag3' 135.09(7) . 14_654
I4 Ag1 Ag3' 54.62(7) . 14_654
Ag2 Ag1 Ag3' 68.10(7) 8_645 14_654
Ag2 Ag1 Ag3' 157.51(11) 11_556 14_654
Ag2 Ag1 Ag3' 85.90(7) . 14_654
Ag3' Ag1 Ag3' 89.84(10) 19_564 14_654
I3 Ag1 Ag3' 135.09(7) 11_556 24_553
I3 Ag1 Ag3' 114.28(7) 8_645 24_553
I3 Ag1 Ag3' 55.10(6) . 24_553
I4 Ag1 Ag3' 54.62(7) . 24_553
Ag2 Ag1 Ag3' 157.51(11) 8_645 24_553
Ag2 Ag1 Ag3' 85.90(7) 11_556 24_553
Ag2 Ag1 Ag3' 68.10(7) . 24_553
Ag3' Ag1 Ag3' 89.84(10) 19_564 24_553
Ag3' Ag1 Ag3' 89.84(10) 14_654 24_553
I3 Ag1 Ag3 56.43(5) 11_556 19_564
I3 Ag1 Ag3 109.38(5) 8_645 19_564
I3 Ag1 Ag3 139.95(7) . 19_564
I4 Ag1 Ag3 54.85(6) . 19_564
Ag2 Ag1 Ag3 64.39(6) 8_645 19_564
Ag2 Ag1 Ag3 90.35(6) 11_556 19_564
Ag2 Ag1 Ag3 154.54(10) . 19_564
Ag3' Ag1 Ag3 25.71(8) 19_564 19_564
Ag3' Ag1 Ag3 69.38(9) 14_654 19_564
Ag3' Ag1 Ag3 104.67(11) 24_553 19_564
I3 Ag1 Ag3 109.38(5) 11_556 24_553
I3 Ag1 Ag3 139.95(7) 8_645 24_553
I3 Ag1 Ag3 56.43(5) . 24_553
I4 Ag1 Ag3 54.85(6) . 24_553
Ag2 Ag1 Ag3 154.54(10) 8_645 24_553
Ag2 Ag1 Ag3 64.39(6) 11_556 24_553
Ag2 Ag1 Ag3 90.35(6) . 24_553
Ag3' Ag1 Ag3 69.38(9) 19_564 24_553
Ag3' Ag1 Ag3 104.67(11) 14_654 24_553
Ag3' Ag1 Ag3 25.71(8) 24_553 24_553
Ag3 Ag1 Ag3 90.16(9) 19_564 24_553
Ag3' Ag3 I2 77.32(16) . .
Ag3' Ag3 I4 74.63(16) . 14_654
I2 Ag3 I4 115.72(9) . 14_654
Ag3' Ag3 I3 72.70(16) . 18
I2 Ag3 I3 112.27(9) . 18
I4 Ag3 I3 112.39(8) 14_654 18
Ag3' Ag3 Ag2 130.04(18) . .
I2 Ag3 Ag2 58.74(6) . .
I4 Ag3 Ag2 143.74(10) 14_654 .
I3 Ag3 Ag2 101.46(8) 18 .
Ag3' Ag3 I1 171.66(18) . .
I2 Ag3 I1 110.52(8) . .
I4 Ag3 I1 98.82(7) 14_654 .
I3 Ag3 I1 105.84(8) 18 .
Ag2 Ag3 I1 58.22(6) . .
Ag3' Ag3 Ag1 76.13(15) . 14_654
I2 Ag3 Ag1 153.34(10) . 14_654
I4 Ag3 Ag1 58.80(7) 14_654 14_654
I3 Ag3 Ag1 56.74(6) 18 14_654
Ag2 Ag3 Ag1 142.68(10) . 14_654
I1 Ag3 Ag1 96.13(6) . 14_654
Ag3' Ag3 Ag2 121.91(18) . 14_654
I2 Ag3 Ag2 140.61(9) . 14_654
I4 Ag3 Ag2 103.02(7) 14_654 14_654
I3 Ag3 Ag2 54.32(5) 18 14_654
Ag2 Ag3 Ag2 85.99(8) . 14_654
I1 Ag3 Ag2 53.85(5) . 14_654
Ag1 Ag3 Ag2 56.76(6) 14_654 14_654
Ag3 Ag3' I3 78.64(17) . 18
Ag3 Ag3' I4 76.50(16) . 14_654
I3 Ag3' I4 115.48(11) 18 14_654
Ag3 Ag3' I2 73.54(16) . .
I3 Ag3' I2 113.12(11) 18 .
I4 Ag3' I2 114.94(11) 14_654 .
Ag3 Ag3' I1 174.7(2) . 5_645
I3 Ag3' I1 100.21(10) 18 5_645
I4 Ag3' I1 99.55(10) 14_654 5_645
I2 Ag3' I1 111.53(11) . 5_645
Ag3 Ag3' Ag1 78.16(16) . 14_654
I3 Ag3' Ag1 57.69(8) 18 14_654
I4 Ag3' Ag1 59.34(8) 14_654 14_654
I2 Ag3' Ag1 151.59(13) . 14_654
I1 Ag3' Ag1 96.83(9) 5_645 14_654
C1 N1 C12 121.3(10) . .
C1 N1 Cd1 124.6(7) . .
C12 N1 Cd1 114.0(7) . .
C7 C11 C12 119.4(11) . .
C7 C11 N2 122.0(9) . .
C12 C11 N2 118.6(8) . .
C10 N2 C11 121.0(9) . .
C10 N2 Cd1 126.8(7) . .
C11 N2 Cd1 111.1(6) . .
C3 C4 C5 123.6(14) . .
C3 C4 C12 122.5(11) . .
C5 C4 C12 113.1(10) . .
N1 C1 C2 124.7(12) . .
C3 C2 C1 110.3(13) . .
C7 C6 C5 117.8(10) . .
C4 C3 C2 124.9(15) . .
N2 C10 C9 117.0(10) . .
N1 C12 C11 123.0(10) . .
N1 C12 C4 115.1(9) . .
C11 C12 C4 121.7(10) . .
C11 C7 C6 124.1(9) . .
C11 C7 C8 120.1(9) . .
C6 C7 C8 115.7(8) . .
C6 C5 C4 121.1(12) . .
C10 C9 C8 124.3(9) . .
C7 C8 C9 114.9(8) . .

loop_
_geom_bond_atom_site_label_1
_geom_bond_atom_site_label_2
_geom_bond_distance
_geom_bond_site_symmetry_2
I1 Ag2 2.900(2) .
I1 Ag2 2.900(2) 14_654
I1 Ag3' 3.019(3) 24_553
I1 Ag3' 3.019(3) 9_654
I1 Ag3 3.027(3) 14_654
I1 Ag3 3.027(3) .
I4 Ag3' 2.811(3) 24_553
I4 Ag3' 2.811(3) 14_654
I4 Ag3' 2.811(3) 19_564
I4 Ag3 2.834(2) 24_553
I4 Ag3 2.834(2) 19_564
I4 Ag3 2.834(2) 14_654
I4 Ag1 2.965(3) .
I3 Ag3' 2.803(3) 24_553
I3 Ag2 2.869(2) .
I3 Ag2 2.872(2) 11_556
I3 Ag3 2.878(2) 24_553
I3 Ag1 2.8881(13) .
I2 Ag3 2.772(2) .
I2 Ag2 2.801(2) .
I2 Ag3' 2.820(3) .
Cd1 N1 2.359(8) 5_546
Cd1 N1 2.359(8) 9_645
Cd1 N1 2.359(8) .
Cd1 N2 2.369(9) .
Cd1 N2 2.369(9) 5_546
Cd1 N2 2.369(9) 9_645
Ag2 I3 2.872(2) 8_645
Ag2 Ag3 2.931(3) .
Ag2 Ag1 3.104(2) .
Ag2 Ag3 3.346(3) 14_654
Ag1 I3 2.8881(13) 11_556
Ag1 I3 2.8881(13) 8_645
Ag1 Ag2 3.104(2) 8_645
Ag1 Ag2 3.104(2) 11_556
Ag1 Ag3' 3.150(4) 19_564
Ag1 Ag3' 3.150(4) 14_654
Ag1 Ag3' 3.150(4) 24_553
Ag1 Ag3 3.176(3) 19_564
Ag1 Ag3 3.176(3) 24_553
Ag3 Ag3' 1.408(4) .
Ag3 I4 2.834(2) 14_654
Ag3 I3 2.878(2) 18
Ag3 Ag1 3.176(3) 14_654
Ag3 Ag2 3.346(3) 14_654
Ag3' I3 2.803(3) 18
Ag3' I4 2.811(3) 14_654
Ag3' I1 3.019(3) 5_645
Ag3' Ag1 3.150(4) 14_654
N1 C1 1.295(15) .
N1 C12 1.356(14) .
C11 C7 1.291(11) .
C11 C12 1.360(15) .
C11 N2 1.489(15) .
N2 C10 1.257(12) .
C4 C3 1.23(2) .
C4 C5 1.400(12) .
C4 C12 1.498(18) .
C1 C2 1.499(18) .
C2 C3 1.41(2) .
C6 C7 1.384(14) .
C6 C5 1.386(14) .
C10 C9 1.422(12) .
C7 C8 1.420(12) .
C9 C8 1.425(11) .

loop_
_platon_squeeze_void_nr
_platon_squeeze_void_average_x
_platon_squeeze_void_average_y
_platon_squeeze_void_average_z
_platon_squeeze_void_volume
_platon_squeeze_void_count_electrons
_platon_squeeze_void_content
1 0.002 0.244 0.618 2822 674 ' '
